data_7247215
loop_
_publ_author_name
'Tanwar, Deepika'
'Jain, Priya'
'Ahluwalia, Deepali'
'Sudheendranath, Athul'
'Thomas, Sajesh P.'
'Ingole, Pravin P.'
'Kumar, Umesh'

_publ_section_title
;
 A novel cobalt(ii) acetate complex bearing lutidine ligand: a promising
 electrocatalyst for oxygen evolution reaction
;
_journal_issue 35
_journal_name_full 'RSC Advances'
_journal_page_first 24450
_journal_page_last 24459
_journal_paper_doi 10.1039/D3RA04709A
_journal_volume 13
_journal_year 2023
_chemical_formula_moiety 'C9 H14 Co0.5 N O3'
_chemical_formula_sum 'C9 H14 Co0.5 N O3'
_chemical_formula_weight 213.68
_space_group_crystal_system trigonal
_space_group_IT_number 148
_space_group_name_Hall '-R 3'
_space_group_name_H-M_alt 'R -3 :H'
_atom_sites_solution_hydrogens mixed
_atom_sites_solution_primary dual
_audit_creation_date 2023-06-10
_audit_creation_method
;
Olex2 1.5
(compiled 2023.03.06 svn.rbb2c1857 for OlexSys, GUI svn.r6748)
;
_audit_update_record
;
2023-06-10 deposited with the CCDC.	2023-08-08 downloaded from the CCDC.
;
_cell_angle_alpha 90
_cell_angle_beta 90
_cell_angle_gamma 120
_cell_formula_units_Z 18
_cell_length_a 24.7312(8)
_cell_length_b 24.7312(8)
_cell_length_c 9.5600(3)
_cell_measurement_reflns_used 26334
_cell_measurement_temperature 293(2)
_cell_measurement_theta_max 29.693
_cell_measurement_theta_min 4.039
_cell_volume 5063.8(3)
_computing_molecular_graphics 'Olex2 1.5 (Dolomanov et al., 2009)'
_computing_publication_material 'Olex2 1.5 (Dolomanov et al., 2009)'
_computing_structure_refinement 'SHELXL 2016/4 (Sheldrick, 2015)'
_computing_structure_solution 'SHELXT 2014/5 (Sheldrick, 2014)'
_diffrn_ambient_temperature 293(2)
_diffrn_measured_fraction_theta_full 0.997
_diffrn_measured_fraction_theta_max 0.931
_diffrn_measurement_device_type 'Rigaku Oxford Diffraction, Xcalibur, Sapphire3'
_diffrn_radiation_type MoK\a
_diffrn_radiation_wavelength 0.71073
_diffrn_reflns_av_R_equivalents 0.0347
_diffrn_reflns_av_unetI/netI 0.0223
_diffrn_reflns_Laue_measured_fraction_full 0.997
_diffrn_reflns_Laue_measured_fraction_max 0.931
_diffrn_reflns_limit_h_max 34
_diffrn_reflns_limit_h_min -33
_diffrn_reflns_limit_k_max 31
_diffrn_reflns_limit_k_min -32
_diffrn_reflns_limit_l_max 12
_diffrn_reflns_limit_l_min -13
_diffrn_reflns_number 26334
_diffrn_reflns_point_group_measured_fraction_full 0.997
_diffrn_reflns_point_group_measured_fraction_max 0.931
_diffrn_reflns_theta_full 25.242
_diffrn_reflns_theta_max 29.693
_diffrn_reflns_theta_min 4.039
_exptl_absorpt_coefficient_mu 0.794
_exptl_absorpt_correction_T_max 1.00000
_exptl_absorpt_correction_T_min 0.60836
_exptl_absorpt_correction_type multi-scan
_exptl_crystal_colour clear
_exptl_crystal_colour_lustre clear
_exptl_crystal_density_diffrn 1.261
_exptl_crystal_description 'rect. Prism'
_exptl_crystal_F_000 2025
_exptl_crystal_size_max 0.25
_exptl_crystal_size_mid 0.2
_exptl_crystal_size_min 0.05
_refine_diff_density_max 0.335
_refine_diff_density_min -0.273
_refine_diff_density_rms 0.047
_refine_ls_extinction_coef 0.00043(16)
_refine_ls_extinction_expression Fc^*^=kFc[1+0.001xFc^2^\l^3^/sin(2\q)]^-1/4^
_refine_ls_extinction_method 'SHELXL-2016/4 (Sheldrick 2016)'
_refine_ls_goodness_of_fit_ref 1.058
_refine_ls_hydrogen_treatment constr
_refine_ls_matrix_type full
_refine_ls_number_parameters 129
_refine_ls_number_reflns 2977
_refine_ls_number_restraints 0
_refine_ls_restrained_S_all 1.058
_refine_ls_R_factor_all 0.0438
_refine_ls_R_factor_gt 0.0337
_refine_ls_shift/su_max 0.000
_refine_ls_shift/su_mean 0.000
_refine_ls_structure_factor_coef Fsqd
_refine_ls_weighting_details 'w=1/[\s^2^(Fo^2^)+(0.0373P)^2^+5.4975P] where P=(Fo^2^+2Fc^2^)/3'
_refine_ls_weighting_scheme calc
_refine_ls_wR_factor_gt 0.0825
_refine_ls_wR_factor_ref 0.0883
_reflns_Friedel_coverage 0.000
_reflns_number_gt 2471
_reflns_number_total 2977
_reflns_threshold_expression 'I > 2\s(I)'
_cod_data_source_file d3ra04709a2.cif
_cod_data_source_block acetronitril
_cod_original_cell_volume 5063.8(4)
_cod_original_sg_symbol_H-M 'R -3'
_cod_original_formula_sum 'C9 H14 Co0.50 N O3'
_cod_database_code 7247215
_shelx_shelxl_version_number 2016/4
_shelx_space_group_comment
;
The symmetry employed for this shelxl refinement is uniquely defined
by the following loop, which should always be used as a source of
symmetry information in preference to the above space-group names.
They are only intended as comments.
;
_olex2_refinement_description
;
1.a Rotating group:
 O1(H1A,H1B)
1.b Aromatic/amide H refined with riding coordinates:
 C1(H1), C5(H5), C3(H3)
1.c Idealised Me refined as rotating group:
 C9(H9A,H9B,H9C), C6(H6A,H6B,H6C), C7(H7A,H7B,H7C)
;
_smtbx_masks_void_probe_radius 1.2
_smtbx_masks_void_truncation_radius 1.2
_olex2_submission_special_instructions 'No special instructions were received'

loop_
_space_group_symop_operation_xyz
'x, y, z'
'-y, x-y, z'
'-x+y, -x, z'
'x+2/3, y+1/3, z+1/3'
'-y+2/3, x-y+1/3, z+1/3'
'-x+y+2/3, -x+1/3, z+1/3'
'x+1/3, y+2/3, z+2/3'
'-y+1/3, x-y+2/3, z+2/3'
'-x+y+1/3, -x+2/3, z+2/3'
'-x, -y, -z'
'y, -x+y, -z'
'x-y, x, -z'
'-x+2/3, -y+1/3, -z+1/3'
'y+2/3, -x+y+1/3, -z+1/3'
'x-y+2/3, x+1/3, -z+1/3'
'-x+1/3, -y+2/3, -z+2/3'
'y+1/3, -x+y+2/3, -z+2/3'
'x-y+1/3, x+2/3, -z+2/3'

loop_
_atom_site_label
_atom_site_type_symbol
_atom_site_fract_x
_atom_site_fract_y
_atom_site_fract_z
_atom_site_U_iso_or_equiv
_atom_site_adp_type
_atom_site_occupancy
_atom_site_site_symmetry_order
_atom_site_calc_flag
_atom_site_refinement_flags_posn
_atom_site_refinement_flags_adp
_atom_site_refinement_flags_occupancy
_atom_site_disorder_assembly
_atom_site_disorder_group
Co1 Co 0.500000 0.500000 0.500000 0.02866(11) Uani 1 2 d S . P . .
O1 O 0.44128(5) 0.40253(5) 0.53796(12) 0.0365(3) Uani 1 1 d . . . . .
H1A H 0.408283 0.396239 0.579786 0.055 Uiso 1 1 d R U . . .
H1B H 0.428371 0.383399 0.460408 0.055 Uiso 1 1 d R U . . .
O2 O 0.56765(5) 0.48130(5) 0.42679(12) 0.0391(3) Uani 1 1 d . . . . .
O3 O 0.63709(6) 0.56962(6) 0.32288(13) 0.0428(3) Uani 1 1 d . . . . .
N1 N 0.46443(7) 0.49278(6) 0.29107(14) 0.0374(3) Uani 1 1 d . . . . .
C8 C 0.61749(7) 0.51464(7) 0.36131(16) 0.0335(3) Uani 1 1 d . . . . .
C1 C 0.45377(8) 0.44523(8) 0.20818(17) 0.0398(4) Uani 1 1 d . . . . .
H1 H 0.465813 0.417225 0.239598 0.048 Uiso 1 1 calc R U . . .
C2 C 0.42574(8) 0.43493(9) 0.07763(18) 0.0443(4) Uani 1 1 d . . . . .
C5 C 0.44812(9) 0.53333(9) 0.2441(2) 0.0481(4) Uani 1 1 d . . . . .
H5 H 0.455021 0.566503 0.301647 0.058 Uiso 1 1 calc R U . . .
C4 C 0.42148(10) 0.52870(10) 0.1144(2) 0.0574(5) Uani 1 1 d . . . . .
C3 C 0.41002(10) 0.47823(10) 0.0322(2) 0.0544(5) Uani 1 1 d . . . . .
H3 H 0.391452 0.473322 -0.055001 0.065 Uiso 1 1 calc R U . . .
C9 C 0.65628(9) 0.48474(10) 0.3284(3) 0.0580(5) Uani 1 1 d . . . . .
H9A H 0.671705 0.477027 0.413860 0.087 Uiso 1 1 calc R U . . .
H9B H 0.690819 0.512191 0.270096 0.087 Uiso 1 1 calc R U . . .
H9C H 0.631011 0.445962 0.280408 0.087 Uiso 1 1 calc R U . . .
C6 C 0.41265(12) 0.37867(11) -0.0077(2) 0.0649(6) Uani 1 1 d . . . . .
H6A H 0.439844 0.363569 0.021638 0.097 Uiso 1 1 calc R U . . .
H6B H 0.419724 0.389910 -0.104816 0.097 Uiso 1 1 calc R U . . .
H6C H 0.369998 0.346556 0.005597 0.097 Uiso 1 1 calc R U . . .
C7 C 0.40648(18) 0.57792(16) 0.0653(3) 0.1014(11) Uani 1 1 d . . . . .
H7A H 0.405149 0.601164 0.144336 0.152 Uiso 1 1 calc R U . . .
H7B H 0.366666 0.558111 0.019185 0.152 Uiso 1 1 calc R U . . .
H7C H 0.438123 0.605690 0.001243 0.152 Uiso 1 1 calc R U . . .

loop_
_atom_site_aniso_label
_atom_site_aniso_U_11
_atom_site_aniso_U_22
_atom_site_aniso_U_33
_atom_site_aniso_U_23
_atom_site_aniso_U_13
_atom_site_aniso_U_12
Co1 0.02648(16) 0.02615(16) 0.02820(17) 0.00042(10) 0.00136(10) 0.00929(12)
O1 0.0331(6) 0.0292(5) 0.0388(6) -0.0020(4) 0.0030(5) 0.0092(5)
O2 0.0318(6) 0.0356(6) 0.0465(7) 0.0031(5) 0.0079(5) 0.0143(5)
O3 0.0366(6) 0.0397(6) 0.0482(7) 0.0060(5) 0.0117(5) 0.0160(5)
N1 0.0382(7) 0.0352(7) 0.0325(7) 0.0006(5) -0.0039(6) 0.0135(6)
C8 0.0269(7) 0.0371(8) 0.0318(8) -0.0043(6) -0.0020(6) 0.0126(6)
C1 0.0410(9) 0.0360(8) 0.0356(9) 0.0008(7) -0.0015(7) 0.0142(7)
C2 0.0375(9) 0.0428(9) 0.0351(8) -0.0009(7) -0.0001(7) 0.0071(7)
C5 0.0546(11) 0.0436(10) 0.0459(10) -0.0023(8) -0.0090(8) 0.0244(9)
C4 0.0605(12) 0.0588(12) 0.0530(12) 0.0051(10) -0.0141(10) 0.0300(10)
C3 0.0512(11) 0.0614(12) 0.0378(10) 0.0034(9) -0.0139(8) 0.0185(10)
C9 0.0431(10) 0.0523(11) 0.0830(15) 0.0018(10) 0.0121(10) 0.0270(9)
C6 0.0744(15) 0.0594(13) 0.0461(11) -0.0153(10) -0.0096(10) 0.0224(12)
C7 0.141(3) 0.099(2) 0.092(2) 0.0016(17) -0.042(2) 0.081(2)

loop_
_atom_type_symbol
_atom_type_description
_atom_type_scat_dispersion_real
_atom_type_scat_dispersion_imag
_atom_type_scat_source
C C 0.0033 0.0016 'International Tables Vol C Tables 4.2.6.8 and 6.1.1.4'
H H 0.0000 0.0000 'International Tables Vol C Tables 4.2.6.8 and 6.1.1.4'
Co Co 0.3494 0.9721 'International Tables Vol C Tables 4.2.6.8 and 6.1.1.4'
N N 0.0061 0.0033 'International Tables Vol C Tables 4.2.6.8 and 6.1.1.4'
O O 0.0106 0.0060 'International Tables Vol C Tables 4.2.6.8 and 6.1.1.4'

loop_
_geom_angle_atom_site_label_1
_geom_angle_atom_site_label_2
_geom_angle_atom_site_label_3
_geom_angle
_geom_angle_site_symmetry_1
_geom_angle_site_symmetry_3
_geom_angle_publ_flag
O1 Co1 O1 180.0 . 10_666 ?
O1 Co1 N1 87.42(5) 10_666 . ?
O1 Co1 N1 92.58(5) . . ?
O1 Co1 N1 92.58(5) 10_666 10_666 ?
O1 Co1 N1 87.42(5) . 10_666 ?
O2 Co1 O1 91.45(4) 10_666 . ?
O2 Co1 O1 88.55(4) 10_666 10_666 ?
O2 Co1 O1 91.45(4) . 10_666 ?
O2 Co1 O1 88.55(4) . . ?
O2 Co1 O2 180.00(6) 10_666 . ?
O2 Co1 N1 90.58(5) . . ?
O2 Co1 N1 89.42(5) . 10_666 ?
O2 Co1 N1 89.42(5) 10_666 . ?
O2 Co1 N1 90.58(5) 10_666 10_666 ?
N1 Co1 N1 180.00(8) 10_666 . ?
Co1 O1 H1A 109.6 . . ?
Co1 O1 H1B 109.5 . . ?
H1A O1 H1B 104.4 . . ?
C8 O2 Co1 131.33(11) . . ?
C1 N1 Co1 121.18(11) . . ?
C1 N1 C5 117.64(15) . . ?
C5 N1 Co1 121.01(12) . . ?
O2 C8 C9 115.99(15) . . ?
O3 C8 O2 125.54(15) . . ?
O3 C8 C9 118.47(15) . . ?
N1 C1 H1 118.0 . . ?
N1 C1 C2 123.91(17) . . ?
C2 C1 H1 118.0 . . ?
C1 C2 C6 120.99(19) . . ?
C3 C2 C1 116.70(17) . . ?
C3 C2 C6 122.30(18) . . ?
N1 C5 H5 118.3 . . ?
N1 C5 C4 123.46(18) . . ?
C4 C5 H5 118.3 . . ?
C5 C4 C7 120.7(2) . . ?
C3 C4 C5 117.38(19) . . ?
C3 C4 C7 122.0(2) . . ?
C2 C3 H3 119.6 . . ?
C4 C3 C2 120.88(17) . . ?
C4 C3 H3 119.6 . . ?
C8 C9 H9A 109.5 . . ?
C8 C9 H9B 109.5 . . ?
C8 C9 H9C 109.5 . . ?
H9A C9 H9B 109.5 . . ?
H9A C9 H9C 109.5 . . ?
H9B C9 H9C 109.5 . . ?
C2 C6 H6A 109.5 . . ?
C2 C6 H6B 109.5 . . ?
C2 C6 H6C 109.5 . . ?
H6A C6 H6B 109.5 . . ?
H6A C6 H6C 109.5 . . ?
H6B C6 H6C 109.5 . . ?
C4 C7 H7A 109.5 . . ?
C4 C7 H7B 109.5 . . ?
C4 C7 H7C 109.5 . . ?
H7A C7 H7B 109.5 . . ?
H7A C7 H7C 109.5 . . ?
H7B C7 H7C 109.5 . . ?

loop_
_geom_bond_atom_site_label_1
_geom_bond_atom_site_label_2
_geom_bond_distance
_geom_bond_site_symmetry_2
_geom_bond_publ_flag
Co1 O1 2.1333(11) . ?
Co1 O1 2.1333(11) 10_666 ?
Co1 O2 2.0681(11) 10_666 ?
Co1 O2 2.0681(11) . ?
Co1 N1 2.1537(13) . ?
Co1 N1 2.1537(13) 10_666 ?
O1 H1A 0.8503 . ?
O1 H1B 0.8511 . ?
O2 C8 1.2548(19) . ?
O3 C8 1.249(2) . ?
N1 C1 1.331(2) . ?
N1 C5 1.332(2) . ?
C8 C9 1.509(2) . ?
C1 H1 0.9300 . ?
C1 C2 1.388(2) . ?
C2 C3 1.379(3) . ?
C2 C6 1.502(3) . ?
C5 H5 0.9300 . ?
C5 C4 1.382(3) . ?
C4 C3 1.379(3) . ?
C4 C7 1.513(3) . ?
C3 H3 0.9300 . ?
C9 H9A 0.9600 . ?
C9 H9B 0.9600 . ?
C9 H9C 0.9600 . ?
C6 H6A 0.9600 . ?
C6 H6B 0.9600 . ?
C6 H6C 0.9600 . ?
C7 H7A 0.9600 . ?
C7 H7B 0.9600 . ?
C7 H7C 0.9600 . ?

loop_
_geom_torsion_atom_site_label_1
_geom_torsion_atom_site_label_2
_geom_torsion_atom_site_label_3
_geom_torsion_atom_site_label_4
_geom_torsion
_geom_torsion_site_symmetry_1
_geom_torsion_site_symmetry_2
_geom_torsion_site_symmetry_3
_geom_torsion_site_symmetry_4
_geom_torsion_publ_flag
Co1 O2 C8 O3 -1.1(2) . . . . ?
Co1 O2 C8 C9 178.46(13) . . . . ?
Co1 N1 C1 C2 173.99(13) . . . . ?
Co1 N1 C5 C4 -175.86(16) . . . . ?
N1 C1 C2 C3 1.8(3) . . . . ?
N1 C1 C2 C6 -177.33(18) . . . . ?
N1 C5 C4 C3 1.8(3) . . . . ?
N1 C5 C4 C7 -177.5(2) . . . . ?
C1 N1 C5 C4 -0.6(3) . . . . ?
C1 C2 C3 C4 -0.5(3) . . . . ?
C5 N1 C1 C2 -1.3(3) . . . . ?
C5 C4 C3 C2 -1.1(3) . . . . ?
C6 C2 C3 C4 178.6(2) . . . . ?
C7 C4 C3 C2 178.1(2) . . . . ?

loop_
_smtbx_masks_void_nr
_smtbx_masks_void_average_x
_smtbx_masks_void_average_y
_smtbx_masks_void_average_z
_smtbx_masks_void_volume
_smtbx_masks_void_count_electrons
_smtbx_masks_void_content
1 0.000 0.000 -0.151 215.5 5.7 ?
2 0.333 0.667 -0.176 215.5 5.7 ?
3 0.667 0.333 -0.510 215.5 5.7 ?
